data_7062511
loop_
_publ_author_name
'Slimani, I.'
'Amri, Nasser'
'Mukhrish, Yousef E.'
'Gurbuz, Nevin'
'\"Ozdemir, Ismail'
'Ghalla, Houcine'
'\"Ozdemir, Nam\?ik'
'Mansour, Lamjed'
'Hamdi, Naceur'

_publ_section_title
;
 Synthesis, crystallographic structure, theoretical analysis, molecular
 docking studies, electronic properties and biological activity evaluation
 of ruthenium-complex bearing N-heterocyclic carbene ligand
;
_journal_issue 24
_journal_name_full 'New Journal of Chemistry'
_journal_page_first 11708
_journal_page_last 11722
_journal_paper_doi 10.1039/D3NJ01598J
_journal_volume 47
_journal_year 2023
_chemical_formula_moiety 'C31 H40 Cl2 N2 Ru'
_chemical_formula_sum 'C31 H40 Cl2 N2 Ru'
_chemical_formula_weight 612.62
_space_group_crystal_system monoclinic
_space_group_IT_number 14
_space_group_name_Hall '-P 2ybc'
_space_group_name_H-M_alt 'P 1 21/c 1'
_atom_sites_solution_hydrogens geom
_atom_sites_solution_primary direct
_atom_sites_solution_secondary difmap
_audit_block_doi 10.5517/ccdc.csd.cc27zyry
_audit_creation_method SHELXL-2018/3
_audit_update_record
;
2021-05-23 deposited with the CCDC.	2023-05-22 downloaded from the CCDC.
;
_cell_angle_alpha 90
_cell_angle_beta 95.492(4)
_cell_angle_gamma 90
_cell_formula_units_Z 4
_cell_length_a 11.5940(5)
_cell_length_b 12.6166(5)
_cell_length_c 22.3958(9)
_cell_measurement_reflns_used 16910
_cell_measurement_temperature 296(2)
_cell_measurement_theta_max 28.05
_cell_measurement_theta_min 1.61
_cell_volume 3260.9(2)
_computing_cell_refinement X-AREA
_computing_data_collection 'X-AREA (Stoe & Cie, 2002)'
_computing_data_reduction 'X-RED32 (Stoe & Cie, 2002)'
_computing_molecular_graphics 'OLEX2 (Dolomanov et al., 2009)'
_computing_publication_material 'OLEX2 (Dolomanov et al., 2009) and PLATON (Spek, 2009)'
_computing_structure_refinement 'SHELXL-2018/3 (Sheldrick, 2015)'
_computing_structure_solution 'SIR-2019 (Burla et al., 2015)'
_diffrn_ambient_temperature 296(2)
_diffrn_detector_area_resol_mean 6.67
_diffrn_measured_fraction_theta_full 1.000
_diffrn_measured_fraction_theta_max 1.000
_diffrn_measurement_device_type 'STOE IPDS 2'
_diffrn_measurement_method '\w scans'
_diffrn_radiation_collimation '0.8 mm diameter, multiple pinhole'
_diffrn_radiation_monochromator 'plane graphite'
_diffrn_radiation_type MoK\a
_diffrn_radiation_wavelength 0.71073
_diffrn_reflns_av_R_equivalents 0.1441
_diffrn_reflns_av_unetI/netI 0.1305
_diffrn_reflns_Laue_measured_fraction_full 1.000
_diffrn_reflns_Laue_measured_fraction_max 1.000
_diffrn_reflns_limit_h_max 13
_diffrn_reflns_limit_h_min -13
_diffrn_reflns_limit_k_max 15
_diffrn_reflns_limit_k_min -15
_diffrn_reflns_limit_l_max 26
_diffrn_reflns_limit_l_min -26
_diffrn_reflns_number 20762
_diffrn_reflns_point_group_measured_fraction_full 1.000
_diffrn_reflns_point_group_measured_fraction_max 1.000
_diffrn_reflns_theta_full 25.049
_diffrn_reflns_theta_max 25.049
_diffrn_reflns_theta_min 1.765
_diffrn_source 'sealed X-ray tube, 12 x 0.4 mm long-fine focus'
_exptl_absorpt_coefficient_mu 0.664
_exptl_absorpt_correction_T_max 0.9632
_exptl_absorpt_correction_T_min 0.8533
_exptl_absorpt_correction_type integration
_exptl_absorpt_process_details 'X-RED32 (Stoe & Cie, 2002)'
_exptl_crystal_colour brown
_exptl_crystal_density_diffrn 1.248
_exptl_crystal_description prism
_exptl_crystal_F_000 1272
_exptl_crystal_size_max 0.390
_exptl_crystal_size_mid 0.130
_exptl_crystal_size_min 0.060
_refine_diff_density_max 0.861
_refine_diff_density_min -0.327
_refine_diff_density_rms 0.076
_refine_ls_extinction_method none
_refine_ls_goodness_of_fit_ref 0.962
_refine_ls_hydrogen_treatment constr
_refine_ls_matrix_type full
_refine_ls_number_parameters 384
_refine_ls_number_reflns 5782
_refine_ls_number_restraints 168
_refine_ls_restrained_S_all 0.955
_refine_ls_R_factor_all 0.1846
_refine_ls_R_factor_gt 0.0782
_refine_ls_shift/su_max 0.000
_refine_ls_shift/su_mean 0.000
_refine_ls_structure_factor_coef Fsqd
_refine_ls_weighting_details 'w=1/[\s^2^(Fo^2^)+(0.0592P)^2^] where P=(Fo^2^+2Fc^2^)/3'
_refine_ls_weighting_scheme calc
_refine_ls_wR_factor_gt 0.1369
_refine_ls_wR_factor_ref 0.1723
_reflns_Friedel_coverage 0.000
_reflns_number_gt 2590
_reflns_number_total 5782
_reflns_threshold_expression 'I > 2\s(I)'
_cod_data_source_file d3nj01598j2.cif
_cod_data_source_block namiko152
_cod_depositor_comments 'Adding full bibliography for 7062511.cif.'
_cod_original_sg_symbol_H-M 'P 21/c'
_cod_database_code 7062511
_shelx_shelxl_version_number 2018/3
_shelx_space_group_comment
;
The symmetry employed for this shelxl refinement is uniquely defined
by the following loop, which should always be used as a source of
symmetry information in preference to the above space-group names.
They are only intended as comments.
;
_shelx_estimated_absorpt_t_min 0.782
_shelx_estimated_absorpt_t_max 0.961

loop_
_space_group_symop_operation_xyz
'x, y, z'
'-x, y+1/2, -z+1/2'
'-x, -y, -z'
'x, -y-1/2, z-1/2'

loop_
_atom_site_label
_atom_site_type_symbol
_atom_site_fract_x
_atom_site_fract_y
_atom_site_fract_z
_atom_site_U_iso_or_equiv
_atom_site_adp_type
_atom_site_occupancy
_atom_site_site_symmetry_order
_atom_site_calc_flag
_atom_site_refinement_flags_posn
_atom_site_refinement_flags_adp
_atom_site_refinement_flags_occupancy
_atom_site_disorder_assembly
_atom_site_disorder_group
Ru1 Ru 0.45500(5) 0.16008(6) 0.30467(4) 0.0734(3) Uani 1 1 d . . . . .
Cl1 Cl 0.34007(19) 0.1423(3) 0.20973(12) 0.1087(9) Uani 1 1 d . . . . .
Cl2 Cl 0.37867(19) -0.01413(19) 0.32518(13) 0.0917(8) Uani 1 1 d . . . . .
N1 N 0.6512(6) 0.1251(6) 0.2207(4) 0.083(2) Uani 1 1 d D U . . .
N2 N 0.6770(6) 0.0232(6) 0.2997(4) 0.076(2) Uani 1 1 d . . . . .
C1 C 0.6005(7) 0.0950(7) 0.2713(4) 0.072(2) Uani 1 1 d . . . . .
C2 C 0.7612(7) 0.0756(7) 0.2199(5) 0.075(2) Uani 1 1 d . . . . .
C3 C 0.8479(8) 0.0895(9) 0.1814(5) 0.098(3) Uani 1 1 d . . . . .
H3 H 0.839001 0.137739 0.149842 0.118 Uiso 1 1 calc R U . . .
C4 C 0.9476(8) 0.0291(11) 0.1918(6) 0.106(4) Uani 1 1 d . . . . .
C5 C 1.0421(8) 0.0420(12) 0.1505(6) 0.146(5) Uani 1 1 d . . . . .
H5A H 1.019800 0.095323 0.121081 0.219 Uiso 1 1 calc R U . . .
H5B H 1.053980 -0.024089 0.130791 0.219 Uiso 1 1 calc R U . . .
H5C H 1.112550 0.062998 0.173467 0.219 Uiso 1 1 calc R U . . .
C6 C 0.9604(7) -0.0382(11) 0.2414(6) 0.105(4) Uani 1 1 d . . . . .
C7 C 1.0686(8) -0.1077(11) 0.2533(6) 0.138(5) Uani 1 1 d . . . . .
H7A H 1.056522 -0.158241 0.284177 0.207 Uiso 1 1 calc R U . . .
H7B H 1.134028 -0.063896 0.266112 0.207 Uiso 1 1 calc R U . . .
H7C H 1.082874 -0.144447 0.217255 0.207 Uiso 1 1 calc R U . . .
C8 C 0.8756(8) -0.0480(8) 0.2793(5) 0.093(3) Uani 1 1 d . . . . .
H8 H 0.884915 -0.094286 0.311774 0.111 Uiso 1 1 calc R U . . .
C9 C 0.7751(7) 0.0122(8) 0.2689(5) 0.077(3) Uani 1 1 d . . . . .
C10 C 0.6035(8) 0.1938(8) 0.1738(5) 0.098(2) Uani 1 1 d D U . . .
H10A H 0.650522 0.257517 0.176265 0.117 Uiso 0.591(12) 1 calc R U P A 1
H10B H 0.527274 0.214416 0.184122 0.117 Uiso 0.591(12) 1 calc R U P A 1
H10C H 0.666158 0.238351 0.162658 0.117 Uiso 0.409(12) 1 calc R U P A 2
H10D H 0.548750 0.240106 0.191087 0.117 Uiso 0.409(12) 1 calc R U P A 2
C11A C 0.5895(13) 0.1626(10) 0.1098(6) 0.104(3) Uani 0.591(12) 1 d D U P A 1
H11A H 0.661454 0.168967 0.090363 0.124 Uiso 0.591(12) 1 calc R U P A 1
C12A C 0.4856(15) 0.2240(14) 0.0754(8) 0.115(5) Uani 0.591(12) 1 d D U P A 1
H12A H 0.413848 0.192006 0.083937 0.172 Uiso 0.591(12) 1 calc R U P A 1
H12B H 0.492266 0.220968 0.033044 0.172 Uiso 0.591(12) 1 calc R U P A 1
H12C H 0.487069 0.296658 0.088235 0.172 Uiso 0.591(12) 1 calc R U P A 1
C13A C 0.5388(16) 0.0483(11) 0.1064(8) 0.113(4) Uani 0.591(12) 1 d D U P A 1
H13A H 0.595760 -0.000566 0.123927 0.169 Uiso 0.591(12) 1 calc R U P A 1
H13B H 0.518117 0.029557 0.065208 0.169 Uiso 0.591(12) 1 calc R U P A 1
H13C H 0.471150 0.045471 0.127947 0.169 Uiso 0.591(12) 1 calc R U P A 1
C11B C 0.5435(16) 0.1501(12) 0.1170(6) 0.106(3) Uani 0.409(12) 1 d D U P A 2
H11B H 0.467192 0.120185 0.122303 0.127 Uiso 0.409(12) 1 calc R U P A 2
C12B C 0.623(2) 0.0715(17) 0.0864(10) 0.112(5) Uani 0.409(12) 1 d D U P A 2
H12D H 0.691489 0.108073 0.076358 0.168 Uiso 0.409(12) 1 calc R U P A 2
H12E H 0.582331 0.043617 0.050525 0.168 Uiso 0.409(12) 1 calc R U P A 2
H12F H 0.645356 0.014384 0.113429 0.168 Uiso 0.409(12) 1 calc R U P A 2
C13B C 0.538(2) 0.2428(16) 0.0704(9) 0.109(5) Uani 0.409(12) 1 d D U P A 2
H13D H 0.587337 0.299591 0.085793 0.163 Uiso 0.409(12) 1 calc R U P A 2
H13E H 0.459786 0.267879 0.063335 0.163 Uiso 0.409(12) 1 calc R U P A 2
H13F H 0.563742 0.217729 0.033387 0.163 Uiso 0.409(12) 1 calc R U P A 2
C14 C 0.6648(7) -0.0344(8) 0.3541(5) 0.084(3) Uani 1 1 d . . . . .
H14A H 0.694652 -0.105525 0.349599 0.101 Uiso 1 1 calc R U . . .
H14B H 0.582894 -0.040646 0.359047 0.101 Uiso 1 1 calc R U . . .
C15 C 0.7238(9) 0.0125(8) 0.4093(5) 0.082(3) Uani 1 1 d . . . . .
C16 C 0.8263(8) 0.0674(10) 0.4116(5) 0.112(4) Uani 1 1 d . . . . .
H16 H 0.862708 0.078085 0.376859 0.134 Uiso 1 1 calc R U . . .
C17 C 0.8743(10) 0.1061(12) 0.4651(7) 0.133(5) Uani 1 1 d . . . . .
H17 H 0.942838 0.144627 0.465860 0.159 Uiso 1 1 calc R U . . .
C18 C 0.8252(14) 0.0903(11) 0.5185(6) 0.120(4) Uani 1 1 d . . . . .
C19 C 0.8854(13) 0.1339(13) 0.5765(6) 0.183(7) Uani 1 1 d . . . . .
H19A H 0.830186 0.171152 0.598028 0.274 Uiso 1 1 calc R U . . .
H19B H 0.945907 0.181546 0.567574 0.274 Uiso 1 1 calc R U . . .
H19C H 0.918039 0.076432 0.600648 0.274 Uiso 1 1 calc R U . . .
C20 C 0.7191(14) 0.0392(11) 0.5143(7) 0.129(4) Uani 1 1 d . . . . .
H20 H 0.678896 0.032472 0.548133 0.154 Uiso 1 1 calc R U . . .
C21 C 0.6740(10) -0.0010(8) 0.4613(6) 0.107(4) Uani 1 1 d . . . . .
H21 H 0.605577 -0.039812 0.460256 0.129 Uiso 1 1 calc R U . . .
C22 C 0.6831(7) 0.3315(9) 0.3195(5) 0.111(4) Uani 1 1 d . . . . .
H22A H 0.682292 0.340353 0.276914 0.166 Uiso 1 1 calc R U . . .
H22B H 0.738121 0.277682 0.332837 0.166 Uiso 1 1 calc R U . . .
H22C H 0.704496 0.397225 0.339190 0.166 Uiso 1 1 calc R U . . .
C23 C 0.5631(8) 0.2988(8) 0.3348(5) 0.082(3) Uani 1 1 d . . . . .
C24 C 0.5526(7) 0.2299(8) 0.3840(5) 0.087(3) Uani 1 1 d . . . . .
H24 H 0.618256 0.205919 0.407275 0.104 Uiso 1 1 calc R U . . .
C25 C 0.4421(8) 0.1985(7) 0.3971(5) 0.090(3) Uani 1 1 d . . . . .
H25 H 0.436125 0.148412 0.427129 0.108 Uiso 1 1 calc R U . . .
C26 C 0.3405(8) 0.2389(8) 0.3672(6) 0.096(3) Uani 1 1 d D U . . .
C27 C 0.3529(8) 0.3036(7) 0.3184(5) 0.089(3) Uani 1 1 d . . . . .
H27 H 0.286520 0.329607 0.296615 0.107 Uiso 1 1 calc R U . . .
C28 C 0.4631(8) 0.3319(7) 0.2999(5) 0.090(3) Uani 1 1 d . . . . .
H28 H 0.468383 0.371607 0.265343 0.108 Uiso 1 1 calc R U . . .
C29 C 0.2225(8) 0.2062(9) 0.3860(5) 0.107(3) Uani 1 1 d D U . . .
H29A H 0.233267 0.145435 0.413218 0.129 Uiso 0.58(4) 1 calc R U P B 1
H29B H 0.226020 0.129502 0.392845 0.129 Uiso 0.42(4) 1 calc R U P B 2
C30A C 0.1753(17) 0.3022(18) 0.4214(16) 0.128(6) Uani 0.58(4) 1 d D U P B 1
H30A H 0.224806 0.313600 0.457668 0.192 Uiso 0.58(4) 1 calc R U P B 1
H30B H 0.098207 0.286779 0.431010 0.192 Uiso 0.58(4) 1 calc R U P B 1
H30C H 0.174256 0.364829 0.396954 0.192 Uiso 0.58(4) 1 calc R U P B 1
C31A C 0.1355(12) 0.176(2) 0.3335(7) 0.109(5) Uani 0.58(4) 1 d D U P B 1
H31A H 0.124356 0.234641 0.306347 0.164 Uiso 0.58(4) 1 calc R U P B 1
H31B H 0.062983 0.157483 0.348141 0.164 Uiso 0.58(4) 1 calc R U P B 1
H31C H 0.164409 0.116179 0.312834 0.164 Uiso 0.58(4) 1 calc R U P B 1
C30B C 0.207(2) 0.258(3) 0.4477(12) 0.121(6) Uani 0.42(4) 1 d D U P B 2
H30D H 0.259463 0.226647 0.478190 0.182 Uiso 0.42(4) 1 calc R U P B 2
H30E H 0.128543 0.247705 0.457295 0.182 Uiso 0.42(4) 1 calc R U P B 2
H30F H 0.222156 0.332975 0.445646 0.182 Uiso 0.42(4) 1 calc R U P B 2
C31B C 0.1216(11) 0.226(3) 0.3399(10) 0.112(6) Uani 0.42(4) 1 d D U P B 2
H31D H 0.105131 0.300067 0.337587 0.168 Uiso 0.42(4) 1 calc R U P B 2
H31E H 0.054844 0.188237 0.351201 0.168 Uiso 0.42(4) 1 calc R U P B 2
H31F H 0.140373 0.200610 0.301507 0.168 Uiso 0.42(4) 1 calc R U P B 2

loop_
_atom_site_aniso_label
_atom_site_aniso_U_11
_atom_site_aniso_U_22
_atom_site_aniso_U_33
_atom_site_aniso_U_23
_atom_site_aniso_U_13
_atom_site_aniso_U_12
Ru1 0.0522(3) 0.0716(4) 0.0960(6) 0.0038(5) 0.0052(3) -0.0033(4)
Cl1 0.0735(14) 0.141(3) 0.108(2) 0.000(2) -0.0116(13) -0.0096(16)
Cl2 0.0689(13) 0.0742(15) 0.133(2) -0.0027(16) 0.0145(14) -0.0119(12)
N1 0.061(4) 0.092(5) 0.095(5) 0.010(4) 0.009(4) 0.003(3)
N2 0.060(4) 0.087(5) 0.079(5) 0.007(5) -0.006(4) 0.006(4)
C1 0.070(5) 0.057(5) 0.086(7) 0.002(5) -0.005(5) -0.010(4)
C2 0.053(5) 0.086(7) 0.085(7) 0.001(6) 0.005(5) -0.003(4)
C3 0.076(6) 0.110(8) 0.110(8) -0.005(7) 0.019(6) -0.019(6)
C4 0.058(6) 0.154(11) 0.106(9) -0.028(8) 0.013(6) 0.006(6)
C5 0.065(6) 0.228(15) 0.150(11) -0.019(11) 0.034(7) -0.006(8)
C6 0.043(5) 0.157(11) 0.113(9) -0.032(9) -0.006(6) 0.015(6)
C7 0.066(6) 0.175(12) 0.168(12) -0.037(10) -0.013(7) 0.024(7)
C8 0.071(6) 0.097(7) 0.107(8) -0.005(6) -0.011(6) 0.010(5)
C9 0.052(5) 0.089(7) 0.089(7) -0.005(6) -0.002(5) 0.000(5)
C10 0.079(5) 0.116(5) 0.098(5) 0.026(4) 0.007(4) 0.004(4)
C11A 0.089(7) 0.121(6) 0.101(5) 0.024(6) 0.011(5) 0.013(5)
C12A 0.104(10) 0.130(8) 0.107(8) 0.024(8) -0.007(7) 0.015(8)
C13A 0.110(9) 0.122(7) 0.103(9) 0.024(7) -0.003(8) 0.004(8)
C11B 0.092(7) 0.123(6) 0.101(6) 0.023(6) 0.004(5) 0.010(6)
C12B 0.102(10) 0.124(9) 0.108(9) 0.018(8) 0.000(9) 0.015(8)
C13B 0.091(11) 0.129(9) 0.104(8) 0.028(8) -0.006(9) 0.016(9)
C14 0.061(5) 0.103(7) 0.087(8) 0.014(7) -0.003(5) 0.004(5)
C15 0.091(7) 0.094(7) 0.063(7) 0.017(6) 0.017(6) 0.016(6)
C16 0.071(6) 0.165(11) 0.100(9) -0.029(8) 0.009(6) -0.025(7)
C17 0.091(8) 0.183(13) 0.122(12) -0.037(10) 0.001(8) -0.008(8)
C18 0.152(12) 0.129(10) 0.072(9) -0.001(8) -0.021(9) 0.043(9)
C19 0.215(16) 0.212(18) 0.112(11) -0.031(11) -0.034(10) 0.015(13)
C20 0.142(12) 0.119(10) 0.123(12) 0.010(9) 0.008(10) -0.003(9)
C21 0.129(9) 0.083(8) 0.104(10) -0.004(7) -0.016(9) -0.002(6)
C22 0.070(5) 0.111(8) 0.152(10) 0.015(8) 0.011(6) -0.041(6)
C23 0.081(6) 0.077(6) 0.085(7) -0.007(6) -0.009(5) -0.013(5)
C24 0.070(6) 0.098(7) 0.091(8) -0.008(6) 0.000(5) 0.008(5)
C25 0.076(6) 0.060(6) 0.134(9) 0.024(6) 0.003(6) -0.008(4)
C26 0.070(4) 0.084(6) 0.134(7) -0.001(6) 0.018(5) 0.000(5)
C27 0.060(5) 0.077(7) 0.129(9) 0.009(6) 0.002(5) 0.011(4)
C28 0.095(6) 0.068(5) 0.104(7) 0.010(7) -0.003(5) 0.000(6)
C29 0.079(4) 0.097(6) 0.149(7) -0.002(5) 0.028(4) 0.000(4)
C30A 0.101(9) 0.123(11) 0.165(12) -0.014(9) 0.041(9) 0.016(8)
C31A 0.067(7) 0.089(11) 0.173(10) 0.000(8) 0.017(7) 0.003(8)
C30B 0.097(10) 0.115(13) 0.157(10) -0.007(10) 0.039(8) 0.009(10)
C31B 0.070(7) 0.097(13) 0.170(11) 0.002(11) 0.022(8) 0.006(9)

loop_
_atom_type_symbol
_atom_type_description
_atom_type_scat_dispersion_real
_atom_type_scat_dispersion_imag
_atom_type_scat_source
C C 0.0033 0.0016 'International Tables Vol C Tables 4.2.6.8 and 6.1.1.4'
H H 0.0000 0.0000 'International Tables Vol C Tables 4.2.6.8 and 6.1.1.4'
N N 0.0061 0.0033 'International Tables Vol C Tables 4.2.6.8 and 6.1.1.4'
Cl Cl 0.1484 0.1585 'International Tables Vol C Tables 4.2.6.8 and 6.1.1.4'
Ru Ru -1.2594 0.8363 'International Tables Vol C Tables 4.2.6.8 and 6.1.1.4'

loop_
_geom_angle_atom_site_label_1
_geom_angle_atom_site_label_2
_geom_angle_atom_site_label_3
_geom_angle
_geom_angle_site_symmetry_1
_geom_angle_site_symmetry_3
_geom_angle_publ_flag
C1 Ru1 C25 124.8(3) . . ?
C1 Ru1 C28 109.6(4) . . ?
C25 Ru1 C28 80.1(4) . . ?
C1 Ru1 C24 94.4(3) . . ?
C25 Ru1 C24 37.5(3) . . ?
C28 Ru1 C24 67.6(4) . . ?
C1 Ru1 C27 147.2(4) . . ?
C25 Ru1 C27 65.9(4) . . ?
C28 Ru1 C27 38.0(3) . . ?
C24 Ru1 C27 78.5(4) . . ?
C1 Ru1 C23 88.1(3) . . ?
C25 Ru1 C23 67.5(4) . . ?
C28 Ru1 C23 37.1(3) . . ?
C24 Ru1 C23 37.5(3) . . ?
C27 Ru1 C23 66.7(3) . . ?
C1 Ru1 C26 161.0(4) . . ?
C25 Ru1 C26 36.9(3) . . ?
C28 Ru1 C26 67.7(4) . . ?
C24 Ru1 C26 66.9(3) . . ?
C27 Ru1 C26 36.2(3) . . ?
C23 Ru1 C26 79.2(4) . . ?
C1 Ru1 Cl1 92.6(3) . . ?
C25 Ru1 Cl1 142.1(3) . . ?
C28 Ru1 Cl1 94.2(3) . . ?
C24 Ru1 Cl1 161.7(3) . . ?
C27 Ru1 Cl1 86.6(3) . . ?
C23 Ru1 Cl1 126.2(3) . . ?
C26 Ru1 Cl1 106.3(3) . . ?
C1 Ru1 Cl2 91.9(2) . . ?
C25 Ru1 Cl2 87.8(2) . . ?
C28 Ru1 Cl2 158.4(3) . . ?
C24 Ru1 Cl2 112.2(3) . . ?
C27 Ru1 Cl2 120.5(3) . . ?
C23 Ru1 Cl2 149.4(3) . . ?
C26 Ru1 Cl2 92.0(3) . . ?
Cl1 Ru1 Cl2 84.37(10) . . ?
C1 N1 C2 110.1(8) . . ?
C1 N1 C10 127.2(7) . . ?
C2 N1 C10 122.7(8) . . ?
C1 N2 C9 110.9(8) . . ?
C1 N2 C14 127.7(8) . . ?
C9 N2 C14 121.4(7) . . ?
N1 C1 N2 104.7(7) . . ?
N1 C1 Ru1 127.7(6) . . ?
N2 C1 Ru1 127.0(7) . . ?
C9 C2 C3 122.5(9) . . ?
C9 C2 N1 106.7(8) . . ?
C3 C2 N1 130.7(10) . . ?
C4 C3 C2 117.7(11) . . ?
C4 C3 H3 121.2 . . ?
C2 C3 H3 121.2 . . ?
C3 C4 C6 119.5(9) . . ?
C3 C4 C5 118.7(12) . . ?
C6 C4 C5 121.7(11) . . ?
C4 C5 H5A 109.5 . . ?
C4 C5 H5B 109.5 . . ?
H5A C5 H5B 109.5 . . ?
C4 C5 H5C 109.5 . . ?
H5A C5 H5C 109.5 . . ?
H5B C5 H5C 109.5 . . ?
C8 C6 C4 121.5(9) . . ?
C8 C6 C7 117.7(13) . . ?
C4 C6 C7 120.7(11) . . ?
C6 C7 H7A 109.5 . . ?
C6 C7 H7B 109.5 . . ?
H7A C7 H7B 109.5 . . ?
C6 C7 H7C 109.5 . . ?
H7A C7 H7C 109.5 . . ?
H7B C7 H7C 109.5 . . ?
C6 C8 C9 119.1(10) . . ?
C6 C8 H8 120.5 . . ?
C9 C8 H8 120.5 . . ?
C2 C9 C8 119.5(9) . . ?
C2 C9 N2 107.6(8) . . ?
C8 C9 N2 132.9(10) . . ?
N1 C10 C11A 123.3(8) . . ?
N1 C10 C11B 121.1(8) . . ?
N1 C10 H10A 106.5 . . ?
C11A C10 H10A 106.5 . . ?
N1 C10 H10B 106.5 . . ?
C11A C10 H10B 106.5 . . ?
H10A C10 H10B 106.5 . . ?
N1 C10 H10C 107.0 . . ?
C11B C10 H10C 107.0 . . ?
N1 C10 H10D 107.0 . . ?
C11B C10 H10D 107.0 . . ?
H10C C10 H10D 106.8 . . ?
C10 C11A C13A 107.4(10) . . ?
C10 C11A C12A 110.5(11) . . ?
C13A C11A C12A 99.5(11) . . ?
C10 C11A H11A 112.8 . . ?
C13A C11A H11A 112.8 . . ?
C12A C11A H11A 112.8 . . ?
C11A C12A H12A 109.5 . . ?
C11A C12A H12B 109.5 . . ?
H12A C12A H12B 109.5 . . ?
C11A C12A H12C 109.5 . . ?
H12A C12A H12C 109.5 . . ?
H12B C12A H12C 109.5 . . ?
C11A C13A H13A 109.5 . . ?
C11A C13A H13B 109.5 . . ?
H13A C13A H13B 109.5 . . ?
C11A C13A H13C 109.5 . . ?
H13A C13A H13C 109.5 . . ?
H13B C13A H13C 109.5 . . ?
C10 C11B C12B 111.2(11) . . ?
C10 C11B C13B 106.1(11) . . ?
C12B C11B C13B 99.8(12) . . ?
C10 C11B H11B 112.9 . . ?
C12B C11B H11B 112.9 . . ?
C13B C11B H11B 112.9 . . ?
C11B C12B H12D 109.5 . . ?
C11B C12B H12E 109.5 . . ?
H12D C12B H12E 109.5 . . ?
C11B C12B H12F 109.5 . . ?
H12D C12B H12F 109.5 . . ?
H12E C12B H12F 109.5 . . ?
C11B C13B H13D 109.5 . . ?
C11B C13B H13E 109.5 . . ?
H13D C13B H13E 109.5 . . ?
C11B C13B H13F 109.5 . . ?
H13D C13B H13F 109.5 . . ?
H13E C13B H13F 109.5 . . ?
N2 C14 C15 115.5(8) . . ?
N2 C14 H14A 108.4 . . ?
C15 C14 H14A 108.4 . . ?
N2 C14 H14B 108.4 . . ?
C15 C14 H14B 108.4 . . ?
H14A C14 H14B 107.5 . . ?
C21 C15 C16 118.0(11) . . ?
C21 C15 C14 117.7(10) . . ?
C16 C15 C14 124.3(10) . . ?
C17 C16 C15 119.6(11) . . ?
C17 C16 H16 120.2 . . ?
C15 C16 H16 120.2 . . ?
C16 C17 C18 122.6(12) . . ?
C16 C17 H17 118.7 . . ?
C18 C17 H17 118.7 . . ?
C20 C18 C17 116.4(12) . . ?
C20 C18 C19 123.9(15) . . ?
C17 C18 C19 119.5(15) . . ?
C18 C19 H19A 109.5 . . ?
C18 C19 H19B 109.5 . . ?
H19A C19 H19B 109.5 . . ?
C18 C19 H19C 109.5 . . ?
H19A C19 H19C 109.5 . . ?
H19B C19 H19C 109.5 . . ?
C21 C20 C18 120.1(13) . . ?
C21 C20 H20 120.0 . . ?
C18 C20 H20 120.0 . . ?
C20 C21 C15 123.1(12) . . ?
C20 C21 H21 118.5 . . ?
C15 C21 H21 118.5 . . ?
C23 C22 H22A 109.5 . . ?
C23 C22 H22B 109.5 . . ?
H22A C22 H22B 109.5 . . ?
C23 C22 H22C 109.5 . . ?
H22A C22 H22C 109.5 . . ?
H22B C22 H22C 109.5 . . ?
C28 C23 C24 119.2(9) . . ?
C28 C23 C22 121.4(10) . . ?
C24 C23 C22 119.3(9) . . ?
C28 C23 Ru1 69.6(5) . . ?
C24 C23 Ru1 70.4(5) . . ?
C22 C23 Ru1 130.4(7) . . ?
C25 C24 C23 119.0(9) . . ?
C25 C24 Ru1 69.2(6) . . ?
C23 C24 Ru1 72.1(5) . . ?
C25 C24 H24 120.5 . . ?
C23 C24 H24 120.5 . . ?
Ru1 C24 H24 130.7 . . ?
C26 C25 C24 123.0(10) . . ?
C26 C25 Ru1 75.7(7) . . ?
C24 C25 Ru1 73.3(6) . . ?
C26 C25 H25 118.5 . . ?
C24 C25 H25 118.5 . . ?
Ru1 C25 H25 124.1 . . ?
C27 C26 C25 116.7(9) . . ?
C27 C26 C29 122.7(9) . . ?
C25 C26 C29 120.5(10) . . ?
C27 C26 Ru1 69.9(6) . . ?
C25 C26 Ru1 67.4(6) . . ?
C29 C26 Ru1 130.5(7) . . ?
C26 C27 C28 122.7(9) . . ?
C26 C27 Ru1 73.9(6) . . ?
C28 C27 Ru1 69.9(5) . . ?
C26 C27 H27 118.7 . . ?
C28 C27 H27 118.7 . . ?
Ru1 C27 H27 130.3 . . ?
C23 C28 C27 118.9(9) . . ?
C23 C28 Ru1 73.3(5) . . ?
C27 C28 Ru1 72.1(5) . . ?
C23 C28 H28 120.6 . . ?
C27 C28 H28 120.6 . . ?
Ru1 C28 H28 125.8 . . ?
C31B C29 C26 115.2(10) . . ?
C31A C29 C26 113.6(10) . . ?
C31B C29 C30B 113.0(12) . . ?
C26 C29 C30B 108.4(10) . . ?
C31A C29 C30A 110.2(11) . . ?
C26 C29 C30A 107.1(9) . . ?
C31A C29 H29A 108.6 . . ?
C26 C29 H29A 108.6 . . ?
C30A C29 H29A 108.6 . . ?
C31B C29 H29B 106.6 . . ?
C26 C29 H29B 106.6 . . ?
C30B C29 H29B 106.6 . . ?
C29 C30A H30A 109.5 . . ?
C29 C30A H30B 109.5 . . ?
H30A C30A H30B 109.5 . . ?
C29 C30A H30C 109.5 . . ?
H30A C30A H30C 109.5 . . ?
H30B C30A H30C 109.5 . . ?
C29 C31A H31A 109.5 . . ?
C29 C31A H31B 109.5 . . ?
H31A C31A H31B 109.5 . . ?
C29 C31A H31C 109.5 . . ?
H31A C31A H31C 109.5 . . ?
H31B C31A H31C 109.5 . . ?
C29 C30B H30D 109.5 . . ?
C29 C30B H30E 109.5 . . ?
H30D C30B H30E 109.5 . . ?
C29 C30B H30F 109.5 . . ?
H30D C30B H30F 109.5 . . ?
H30E C30B H30F 109.5 . . ?
C29 C31B H31D 109.5 . . ?
C29 C31B H31E 109.5 . . ?
H31D C31B H31E 109.5 . . ?
C29 C31B H31F 109.5 . . ?
H31D C31B H31F 109.5 . . ?
H31E C31B H31F 109.5 . . ?

loop_
_geom_bond_atom_site_label_1
_geom_bond_atom_site_label_2
_geom_bond_distance
_geom_bond_site_symmetry_2
_geom_bond_publ_flag
Ru1 C1 2.079(9) . ?
Ru1 C25 2.146(11) . ?
Ru1 C28 2.172(9) . ?
Ru1 C24 2.198(9) . ?
Ru1 C27 2.201(9) . ?
Ru1 C23 2.220(9) . ?
Ru1 C26 2.251(10) . ?
Ru1 Cl1 2.409(3) . ?
Ru1 Cl2 2.429(2) . ?
N1 C1 1.378(11) . ?
N1 C2 1.422(10) . ?
N1 C10 1.432(11) . ?
N2 C1 1.380(10) . ?
N2 C9 1.392(10) . ?
N2 C14 1.437(11) . ?
C2 C9 1.354(12) . ?
C2 C3 1.397(12) . ?
C3 C4 1.386(14) . ?
C3 H3 0.9300 . ?
C4 C6 1.395(15) . ?
C4 C5 1.507(13) . ?
C5 H5A 0.9600 . ?
C5 H5B 0.9600 . ?
C5 H5C 0.9600 . ?
C6 C8 1.366(14) . ?
C6 C7 1.532(13) . ?
C7 H7A 0.9600 . ?
C7 H7B 0.9600 . ?
C7 H7C 0.9600 . ?
C8 C9 1.392(12) . ?
C8 H8 0.9300 . ?
C10 C11A 1.481(15) . ?
C10 C11B 1.496(15) . ?
C10 H10A 0.9700 . ?
C10 H10B 0.9700 . ?
C10 H10C 0.9700 . ?
C10 H10D 0.9700 . ?
C11A C13A 1.556(13) . ?
C11A C12A 1.571(13) . ?
C11A H11A 0.9800 . ?
C12A H12A 0.9600 . ?
C12A H12B 0.9600 . ?
C12A H12C 0.9600 . ?
C13A H13A 0.9600 . ?
C13A H13B 0.9600 . ?
C13A H13C 0.9600 . ?
C11B C12B 1.559(13) . ?
C11B C13B 1.565(13) . ?
C11B H11B 0.9800 . ?
C12B H12D 0.9600 . ?
C12B H12E 0.9600 . ?
C12B H12F 0.9600 . ?
C13B H13D 0.9600 . ?
C13B H13E 0.9600 . ?
C13B H13F 0.9600 . ?
C14 C15 1.479(13) . ?
C14 H14A 0.9700 . ?
C14 H14B 0.9700 . ?
C15 C21 1.359(13) . ?
C15 C16 1.371(13) . ?
C16 C17 1.363(15) . ?
C16 H16 0.9300 . ?
C17 C18 1.387(16) . ?
C17 H17 0.9300 . ?
C18 C20 1.384(17) . ?
C18 C19 1.518(16) . ?
C19 H19A 0.9600 . ?
C19 H19B 0.9600 . ?
C19 H19C 0.9600 . ?
C20 C21 1.351(16) . ?
C20 H20 0.9300 . ?
C21 H21 0.9300 . ?
C22 C23 1.520(11) . ?
C22 H22A 0.9600 . ?
C22 H22B 0.9600 . ?
C22 H22C 0.9600 . ?
C23 C28 1.398(12) . ?
C23 C24 1.419(13) . ?
C24 C25 1.398(12) . ?
C24 H24 0.9300 . ?
C25 C26 1.395(12) . ?
C25 H25 0.9300 . ?
C26 C27 1.383(13) . ?
C26 C29 1.526(13) . ?
C27 C28 1.425(12) . ?
C27 H27 0.9300 . ?
C28 H28 0.9300 . ?
C29 C31B 1.504(16) . ?
C29 C31A 1.523(16) . ?
C29 C30B 1.557(16) . ?
C29 C30A 1.574(16) . ?
C29 H29A 0.9800 . ?
C29 H29B 0.9800 . ?
C30A H30A 0.9600 . ?
C30A H30B 0.9600 . ?
C30A H30C 0.9600 . ?
C31A H31A 0.9600 . ?
C31A H31B 0.9600 . ?
C31A H31C 0.9600 . ?
C30B H30D 0.9600 . ?
C30B H30E 0.9600 . ?
C30B H30F 0.9600 . ?
C31B H31D 0.9600 . ?
C31B H31E 0.9600 . ?
C31B H31F 0.9600 . ?

loop_
_geom_torsion_atom_site_label_1
_geom_torsion_atom_site_label_2
_geom_torsion_atom_site_label_3
_geom_torsion_atom_site_label_4
_geom_torsion
_geom_torsion_site_symmetry_1
_geom_torsion_site_symmetry_2
_geom_torsion_site_symmetry_3
_geom_torsion_site_symmetry_4
_geom_torsion_publ_flag
C2 N1 C1 N2 -2.8(9) . . . . ?
C10 N1 C1 N2 175.8(8) . . . . ?
C2 N1 C1 Ru1 168.5(6) . . . . ?
C10 N1 C1 Ru1 -12.9(13) . . . . ?
C9 N2 C1 N1 2.4(9) . . . . ?
C14 N2 C1 N1 -178.6(8) . . . . ?
C9 N2 C1 Ru1 -169.0(6) . . . . ?
C14 N2 C1 Ru1 10.1(12) . . . . ?
C1 N1 C2 C9 2.3(10) . . . . ?
C10 N1 C2 C9 -176.5(8) . . . . ?
C1 N1 C2 C3 -173.1(9) . . . . ?
C10 N1 C2 C3 8.2(15) . . . . ?
C9 C2 C3 C4 5.3(15) . . . . ?
N1 C2 C3 C4 180.0(9) . . . . ?
C2 C3 C4 C6 -3.4(16) . . . . ?
C2 C3 C4 C5 179.5(10) . . . . ?
C3 C4 C6 C8 1.6(18) . . . . ?
C5 C4 C6 C8 178.6(10) . . . . ?
C3 C4 C6 C7 178.8(10) . . . . ?
C5 C4 C6 C7 -4.2(18) . . . . ?
C4 C6 C8 C9 -1.3(16) . . . . ?
C7 C6 C8 C9 -178.5(9) . . . . ?
C3 C2 C9 C8 -5.0(14) . . . . ?
N1 C2 C9 C8 179.2(8) . . . . ?
C3 C2 C9 N2 175.1(8) . . . . ?
N1 C2 C9 N2 -0.7(10) . . . . ?
C6 C8 C9 C2 2.9(14) . . . . ?
C6 C8 C9 N2 -177.3(10) . . . . ?
C1 N2 C9 C2 -1.1(10) . . . . ?
C14 N2 C9 C2 179.8(8) . . . . ?
C1 N2 C9 C8 179.1(9) . . . . ?
C14 N2 C9 C8 0.0(15) . . . . ?
C1 N1 C10 C11A -124.2(11) . . . . ?
C2 N1 C10 C11A 54.3(13) . . . . ?
C1 N1 C10 C11B -97.1(13) . . . . ?
C2 N1 C10 C11B 81.3(13) . . . . ?
N1 C10 C11A C13A 44.2(14) . . . . ?
N1 C10 C11A C12A 151.8(11) . . . . ?
N1 C10 C11B C12B -55.4(15) . . . . ?
N1 C10 C11B C13B -163.0(12) . . . . ?
C1 N2 C14 C15 -96.8(10) . . . . ?
C9 N2 C14 C15 82.2(11) . . . . ?
N2 C14 C15 C21 147.5(9) . . . . ?
N2 C14 C15 C16 -33.5(13) . . . . ?
C21 C15 C16 C17 0.0(17) . . . . ?
C14 C15 C16 C17 -179.0(11) . . . . ?
C15 C16 C17 C18 2(2) . . . . ?
C16 C17 C18 C20 -5(2) . . . . ?
C16 C17 C18 C19 178.6(13) . . . . ?
C17 C18 C20 C21 6.0(19) . . . . ?
C19 C18 C20 C21 -177.2(12) . . . . ?
C18 C20 C21 C15 -4.9(19) . . . . ?
C16 C15 C21 C20 1.7(17) . . . . ?
C14 C15 C21 C20 -179.2(10) . . . . ?
C28 C23 C24 C25 -1.3(14) . . . . ?
C22 C23 C24 C25 -178.8(9) . . . . ?
Ru1 C23 C24 C25 -52.7(8) . . . . ?
C28 C23 C24 Ru1 51.4(8) . . . . ?
C22 C23 C24 Ru1 -126.1(9) . . . . ?
C23 C24 C25 C26 -5.7(15) . . . . ?
Ru1 C24 C25 C26 -59.8(10) . . . . ?
C23 C24 C25 Ru1 54.1(8) . . . . ?
C24 C25 C26 C27 7.4(16) . . . . ?
Ru1 C25 C26 C27 -51.3(9) . . . . ?
C24 C25 C26 C29 -176.5(9) . . . . ?
Ru1 C25 C26 C29 124.8(9) . . . . ?
C24 C25 C26 Ru1 58.7(9) . . . . ?
C25 C26 C27 C28 -2.3(15) . . . . ?
C29 C26 C27 C28 -178.3(9) . . . . ?
Ru1 C26 C27 C28 -52.4(9) . . . . ?
C25 C26 C27 Ru1 50.1(9) . . . . ?
C29 C26 C27 Ru1 -125.9(10) . . . . ?
C24 C23 C28 C27 6.0(14) . . . . ?
C22 C23 C28 C27 -176.6(9) . . . . ?
Ru1 C23 C28 C27 57.8(8) . . . . ?
C24 C23 C28 Ru1 -51.8(8) . . . . ?
C22 C23 C28 Ru1 125.6(9) . . . . ?
C26 C27 C28 C23 -4.3(15) . . . . ?
Ru1 C27 C28 C23 -58.5(8) . . . . ?
C26 C27 C28 Ru1 54.2(9) . . . . ?
C27 C26 C29 C31B 15(2) . . . . ?
C25 C26 C29 C31B -161(2) . . . . ?
Ru1 C26 C29 C31B -76(2) . . . . ?
C27 C26 C29 C31A 42.5(19) . . . . ?
C25 C26 C29 C31A -133.3(16) . . . . ?
Ru1 C26 C29 C31A -48.1(18) . . . . ?
C27 C26 C29 C30B -113(2) . . . . ?
C25 C26 C29 C30B 71(2) . . . . ?
Ru1 C26 C29 C30B 156(2) . . . . ?
C27 C26 C29 C30A -79.4(19) . . . . ?
C25 C26 C29 C30A 104.7(18) . . . . ?
Ru1 C26 C29 C30A -170.1(17) . . . . ?
